data_4121122
loop_
_publ_author_name
'Martin L. Kirk'
'David A. Shultz'
'Daniel E. Stasiw'
'Geoffrey F. Lewis'
'Guangbin Wang'
'Candice L. Brannen'
'Roger D. Sommer'
'Paul D. Boyle'

_publ_contact_author_address
;
Department of Chemistry
NC State University
2620 Yarbrough Drive
Box 8204
Raleigh, NC 27695
;
_publ_contact_author_email David_Shultz@ncsu.edu
_publ_contact_author_name 'David A. Shultz'
_publ_section_title
;
 Superexchange Contributions to Distance Dependence of Electron
 Transfer/Transport: Exchange and Electronic Coupling in
 Oligo(para-Phenylene)- and Oligo(2,5-Thiophene)-Bridged
 Donor-Bridge-Acceptor Biradical Complexes
;
_journal_name_full 'Journal of the American Chemical Society'
_journal_page_first 17144
_journal_page_last 17154
_journal_paper_doi 10.1021/ja4081887
_journal_volume 135
_journal_year 2013
_chemical_formula_sum 'C61.08 H75.34 B N8 O5.09 S Zn'
_chemical_formula_weight 1111.25
_chemical_name_systematic
; 
 ? 
;
_space_group_IT_number 2
_symmetry_cell_setting triclinic
_symmetry_space_group_name_Hall '-P 1'
_symmetry_space_group_name_H-M 'P -1'
_atom_sites_solution_hydrogens geom
_atom_sites_solution_primary direct
_atom_sites_solution_secondary difmap
_audit_creation_method SHELXL-97
_cell_angle_alpha 107.885(7)
_cell_angle_beta 99.167(7)
_cell_angle_gamma 114.878(6)
_cell_formula_units_Z 2
_cell_length_a 13.892(3)
_cell_length_b 14.795(3)
_cell_length_c 17.661(3)
_cell_measurement_reflns_used 9900
_cell_measurement_temperature 110
_cell_measurement_theta_max 30.51
_cell_measurement_theta_min 2.41
_cell_volume 2953.8(11)
_computing_cell_refinement SAINT
_computing_data_collection Apex2
_computing_data_reduction SAINT
_computing_molecular_graphics NRCVAX
_computing_publication_material cif2tables.py
_computing_structure_refinement XL
_computing_structure_solution SIR92
_diffrn_ambient_temperature 110
_diffrn_measured_fraction_theta_full 1.000
_diffrn_measured_fraction_theta_max 0.853
_diffrn_measurement_device_type 'Bruker-Nonius Kappa Axis X8 Apex2'
_diffrn_measurement_method 'omega and phi scans'
_diffrn_radiation_monochromator graphite
_diffrn_radiation_source 'fine-focus sealed tube'
_diffrn_radiation_type MoK\a
_diffrn_radiation_wavelength 0.71073
_diffrn_reflns_av_R_equivalents 0.0303
_diffrn_reflns_av_sigmaI/netI 0.0442
_diffrn_reflns_limit_h_max 22
_diffrn_reflns_limit_h_min -21
_diffrn_reflns_limit_k_max 23
_diffrn_reflns_limit_k_min -24
_diffrn_reflns_limit_l_max 26
_diffrn_reflns_limit_l_min -26
_diffrn_reflns_number 141150
_diffrn_reflns_theta_full 31.81
_diffrn_reflns_theta_max 36.27
_diffrn_reflns_theta_min 1.63
_exptl_absorpt_coefficient_mu 0.506
_exptl_absorpt_correction_T_max 0.9423
_exptl_absorpt_correction_T_min 0.7563
_exptl_absorpt_correction_type multi-scan
_exptl_absorpt_process_details SADABS
_exptl_crystal_colour green
_exptl_crystal_density_diffrn 1.249
_exptl_crystal_description prism
_exptl_crystal_F_000 1179
_exptl_crystal_size_max 0.58
_exptl_crystal_size_mid 0.29
_exptl_crystal_size_min 0.12
_refine_diff_density_max 1.220
_refine_diff_density_min -1.660
_refine_diff_density_rms 0.093
_refine_ls_extinction_method none
_refine_ls_goodness_of_fit_ref 1.073
_refine_ls_hydrogen_treatment constr
_refine_ls_matrix_type full
_refine_ls_number_parameters 800
_refine_ls_number_reflns 24351
_refine_ls_number_restraints 0
_refine_ls_restrained_S_all 1.073
_refine_ls_R_factor_all 0.1491
_refine_ls_R_factor_gt 0.0908
_refine_ls_shift/su_max 0.000
_refine_ls_shift/su_mean 0.000
_refine_ls_structure_factor_coef Fsqd
_refine_ls_weighting_details 'calc w=1/[\s^2^(Fo^2^)+(0.1296P)^2^+3.3593P] where P=(Fo^2^+2Fc^2^)/3'
_refine_ls_weighting_scheme calc
_refine_ls_wR_factor_gt 0.2470
_refine_ls_wR_factor_ref 0.2873
_reflns_number_gt 14238
_reflns_number_total 24351
_reflns_threshold_expression >2sigma(I)
_cod_data_source_file ja4081887_si_003.cif
_cod_data_source_block x12206
_cod_original_cell_volume 2954.0(10)
_cod_database_code 4121122

loop_
_symmetry_equiv_pos_as_xyz
'x, y, z'
'-x, -y, -z'

loop_
_atom_site_label
_atom_site_type_symbol
_atom_site_fract_x
_atom_site_fract_y
_atom_site_fract_z
_atom_site_U_iso_or_equiv
_atom_site_adp_type
_atom_site_occupancy
_atom_site_symmetry_multiplicity
_atom_site_calc_flag
_atom_site_refinement_flags
_atom_site_disorder_assembly
_atom_site_disorder_group
Zn1 Zn 0.81541(3) 0.10730(3) 0.16708(2) 0.03883(11) Uani 1 1 d . . .
O1 O 0.91156(18) 0.26474(19) 0.23697(17) 0.0594(7) Uani 1 1 d . . .
O2 O 0.95332(17) 0.14351(16) 0.11811(13) 0.0409(5) Uani 1 1 d . . .
C1 C 1.0088(2) 0.3093(2) 0.2282(2) 0.0464(7) Uani 1 1 d . . .
C2 C 1.0311(2) 0.2414(2) 0.16091(17) 0.0370(6) Uani 1 1 d . . .
C3 C 1.1377(2) 0.2890(2) 0.14757(17) 0.0389(6) Uani 1 1 d . . .
C4 C 1.2168(2) 0.3940(2) 0.20306(18) 0.0376(6) Uani 1 1 d . . .
H4 H 1.2878 0.4260 0.1955 0.045 Uiso 1 1 calc R . .
C5 C 1.1982(2) 0.4586(2) 0.2721(2) 0.0444(7) Uani 1 1 d . . .
C6 C 1.0939(3) 0.4164(3) 0.2825(2) 0.0527(9) Uani 1 1 d . . .
H6 H 1.0801 0.4601 0.3266 0.063 Uiso 1 1 calc R . .
C7 C 1.2897(2) 0.5661(2) 0.3331(2) 0.0489(8) Uani 1 1 d . . .
C8 C 1.2938(3) 0.6270(4) 0.4109(4) 0.117(3) Uani 1 1 d . . .
H8 H 1.2330 0.6039 0.4319 0.141 Uiso 1 1 calc R . .
C9 C 1.3952(3) 0.7264(4) 0.4569(4) 0.099(2) Uani 1 1 d . . .
H9 H 1.4104 0.7767 0.5120 0.119 Uiso 1 1 calc R . .
C10 C 1.4691(2) 0.7427(2) 0.4139(2) 0.0420(7) Uani 1 1 d . . .
S1 S 1.41463(6) 0.63138(6) 0.31770(5) 0.03844(16) Uani 1 1 d . . .
C11 C 1.5786(2) 0.8356(2) 0.4418(2) 0.0405(6) Uani 1 1 d . . .
N1 N 1.6473(3) 0.8480(3) 0.3977(2) 0.0666(10) Uani 1 1 d . . .
O3 O 1.6243(3) 0.7776(3) 0.3228(3) 0.0961(13) Uani 1 1 d . . .
C12 C 1.7593(4) 0.9501(5) 0.4470(4) 0.0921(19) Uani 1 1 d . . .
C13 C 1.7303(3) 1.0157(3) 0.5163(3) 0.0618(10) Uani 1 1 d . . .
N2 N 1.6283(2) 0.9255(2) 0.51700(19) 0.0459(6) Uani 1 1 d . . .
O4 O 1.5883(2) 0.9402(2) 0.57782(19) 0.0639(7) Uani 1 1 d . . .
C14 C 1.8363(4) 0.9142(6) 0.4837(6) 0.148(4) Uani 1 1 d . . .
H14A H 1.8535 0.8726 0.4383 0.223 Uiso 1 1 calc R . .
H14B H 1.7988 0.8679 0.5111 0.223 Uiso 1 1 calc R . .
H14C H 1.9064 0.9790 0.5253 0.223 Uiso 1 1 calc R . .
C15 C 1.7945(6) 1.0045(6) 0.3850(4) 0.124(3) Uani 1 1 d . . .
H15A H 1.7402 1.0256 0.3664 0.186 Uiso 1 1 calc R . .
H15B H 1.7959 0.9520 0.3358 0.186 Uiso 1 1 calc R . .
H15C H 1.8696 1.0697 0.4140 0.186 Uiso 1 1 calc R . .
C16 C 1.8177(4) 1.0842(4) 0.6031(3) 0.0823(15) Uani 1 1 d . . .
H16A H 1.7888 1.1213 0.6412 0.124 Uiso 1 1 calc R . .
H16B H 1.8863 1.1390 0.6001 0.124 Uiso 1 1 calc R . .
H16C H 1.8348 1.0369 0.6243 0.124 Uiso 1 1 calc R . .
C17 C 1.6906(7) 1.0876(4) 0.4932(4) 0.123(3) Uani 1 1 d . . .
H17A H 1.6336 1.0453 0.4368 0.185 Uiso 1 1 calc R . .
H17B H 1.7546 1.1508 0.4935 0.185 Uiso 1 1 calc R . .
H17C H 1.6579 1.1133 0.5344 0.185 Uiso 1 1 calc R . .
C18 C 1.1588(3) 0.2219(3) 0.07394(19) 0.0500(8) Uani 1 1 d . . .
C19 C 1.1516(3) 0.1197(3) 0.0843(3) 0.0642(11) Uani 1 1 d . . .
H19A H 1.1651 0.0770 0.0369 0.096 Uiso 1 1 calc R . .
H19B H 1.0766 0.0746 0.0854 0.096 Uiso 1 1 calc R . .
H19C H 1.2086 0.1427 0.1373 0.096 Uiso 1 1 calc R . .
C20 C 1.0693(3) 0.1872(4) -0.0091(2) 0.0627(11) Uani 1 1 d . . .
H20A H 1.0820 0.1442 -0.0569 0.094 Uiso 1 1 calc R . .
H20B H 1.0750 0.2528 -0.0152 0.094 Uiso 1 1 calc R . .
H20C H 0.9942 0.1428 -0.0080 0.094 Uiso 1 1 calc R . .
C21 C 1.2747(3) 0.2877(4) 0.0686(2) 0.0657(12) Uani 1 1 d . . .
H21A H 1.2847 0.2420 0.0206 0.099 Uiso 1 1 calc R . .
H21B H 1.3332 0.3110 0.1209 0.099 Uiso 1 1 calc R . .
H21C H 1.2806 0.3525 0.0610 0.099 Uiso 1 1 calc R . .
B1 B 0.6140(3) -0.1122(3) 0.1264(3) 0.0506(9) Uani 1 1 d . . .
H1 H 0.5481 -0.1858 0.1113 0.061 Uiso 1 1 calc R . .
N3 N 0.6922(2) 0.0097(2) 0.05257(16) 0.0452(6) Uani 1 1 d . . .
N4 N 0.6118(2) -0.0867(2) 0.04816(19) 0.0517(7) Uani 1 1 d . . .
N5 N 0.8247(2) -0.0146(2) 0.19388(18) 0.0443(6) Uani 1 1 d . . .
N6 N 0.7243(2) -0.1111(2) 0.16056(19) 0.0486(7) Uani 1 1 d . . .
N7 N 0.68123(19) 0.08592(18) 0.22107(16) 0.0368(5) Uani 1 1 d . A .
N8 N 0.6076(2) -0.02303(19) 0.19651(18) 0.0428(6) Uani 1 1 d . . .
C22 C 0.4384(4) -0.2600(4) -0.0579(3) 0.0922(19) Uani 1 1 d . . .
H22A H 0.4379 -0.2782 -0.0090 0.138 Uiso 1 1 calc R . .
H22B H 0.4451 -0.3138 -0.1022 0.138 Uiso 1 1 calc R . .
H22C H 0.3681 -0.2612 -0.0793 0.138 Uiso 1 1 calc R . .
C23 C 0.5368(3) -0.1472(3) -0.0317(3) 0.0659(13) Uani 1 1 d . . .
C24 C 0.5693(3) -0.0888(4) -0.0791(2) 0.0655(12) Uani 1 1 d . . .
H24 H 0.5329 -0.1106 -0.1371 0.079 Uiso 1 1 calc R . .
C25 C 0.6675(3) 0.0097(3) -0.0240(2) 0.0513(9) Uani 1 1 d . . .
C26 C 0.7355(3) 0.1006(3) -0.04392(19) 0.0504(9) Uani 1 1 d . . .
C27 C 0.7428(4) 0.0812(3) -0.1248(2) 0.0687(13) Uani 1 1 d . . .
H27 H 0.7040 0.0079 -0.1666 0.082 Uiso 1 1 calc R . .
C28 C 0.8041(5) 0.1646(3) -0.1460(2) 0.0716(14) Uani 1 1 d . . .
H28 H 0.8071 0.1477 -0.2017 0.086 Uiso 1 1 calc R . .
C29 C 0.8615(4) 0.2728(3) -0.0874(2) 0.0629(11) Uani 1 1 d . . .
C30 C 0.8568(3) 0.2930(3) -0.0056(2) 0.0555(9) Uani 1 1 d . . .
H30 H 0.8969 0.3664 0.0363 0.067 Uiso 1 1 calc R . .
C31 C 0.7956(3) 0.2096(3) 0.0158(2) 0.0514(8) Uani 1 1 d . . .
H31 H 0.7943 0.2263 0.0719 0.062 Uiso 1 1 calc R . .
C32 C 0.9269(5) 0.3669(4) -0.1108(3) 0.0770(14) Uani 1 1 d . . .
H32 H 0.9827 0.4309 -0.0568 0.092 Uiso 1 1 calc R . .
C33 C 0.9918(16) 0.3463(9) -0.1655(8) 0.265(10) Uani 1 1 d . . .
H33A H 1.0394 0.3220 -0.1409 0.398 Uiso 1 1 calc R . .
H33B H 1.0392 0.4140 -0.1704 0.398 Uiso 1 1 calc R . .
H33C H 0.9399 0.2893 -0.2216 0.398 Uiso 1 1 calc R . .
C34 C 0.8524(7) 0.4001(8) -0.1467(11) 0.287(11) Uani 1 1 d . . .
H34A H 0.8956 0.4607 -0.1609 0.430 Uiso 1 1 calc R . .
H34B H 0.8190 0.4241 -0.1054 0.430 Uiso 1 1 calc R . .
H34C H 0.7925 0.3379 -0.1978 0.430 Uiso 1 1 calc R . .
C35 C 0.6489(4) -0.3074(3) 0.1367(4) 0.0712(12) Uani 1 1 d . . .
H35A H 0.5772 -0.3128 0.1124 0.107 Uiso 1 1 calc R . .
H35B H 0.6464 -0.3283 0.1842 0.107 Uiso 1 1 calc R . .
H35C H 0.6622 -0.3566 0.0936 0.107 Uiso 1 1 calc R . .
C36 C 0.7418(3) -0.1925(3) 0.1670(3) 0.0537(8) Uani 1 1 d . . .
C37 C 0.8553(3) -0.1475(3) 0.2050(3) 0.0552(8) Uani 1 1 d . . .
H37 H 0.8929 -0.1844 0.2180 0.066 Uiso 1 1 calc R . .
C38 C 0.9046(3) -0.0358(3) 0.2210(2) 0.0455(7) Uani 1 1 d . . .
C39 C 1.0226(3) 0.0503(3) 0.2639(2) 0.0501(8) Uani 1 1 d . . .
C40 C 1.1069(3) 0.0244(4) 0.2545(3) 0.0682(12) Uani 1 1 d . . .
H40 H 1.0874 -0.0478 0.2185 0.082 Uiso 1 1 calc R . .
C41 C 1.2178(4) 0.1031(5) 0.2971(3) 0.0832(16) Uani 1 1 d . . .
H41 H 1.2744 0.0840 0.2912 0.100 Uiso 1 1 calc R . .
C42 C 1.2490(4) 0.2081(5) 0.3479(3) 0.0834(15) Uani 1 1 d . . .
C43 C 1.1650(3) 0.2368(4) 0.3559(3) 0.0702(12) Uani 1 1 d . . .
H43 H 1.1853 0.3103 0.3889 0.084 Uiso 1 1 calc R . .
C44 C 1.0528(3) 0.1566(3) 0.3154(2) 0.0539(8) Uani 1 1 d . . .
H44 H 0.9959 0.1747 0.3229 0.065 Uiso 1 1 calc R . .
C45 C 1.3723(4) 0.2903(5) 0.3949(4) 0.0925(18) Uani 1 1 d . . .
H45 H 1.4098 0.2454 0.3942 0.111 Uiso 1 1 calc R . .
C46 C 1.4141(5) 0.3483(6) 0.3406(6) 0.156(4) Uani 1 1 d . . .
H46A H 1.3900 0.2941 0.2828 0.235 Uiso 1 1 calc R . .
H46B H 1.4965 0.3918 0.3630 0.235 Uiso 1 1 calc R . .
H46C H 1.3830 0.3967 0.3405 0.235 Uiso 1 1 calc R . .
C47 C 1.4036(6) 0.3578(5) 0.4801(5) 0.162(5) Uani 1 1 d . . .
H47A H 1.4855 0.4065 0.5030 0.243 Uiso 1 1 calc R . .
H47B H 1.3809 0.3124 0.5114 0.243 Uiso 1 1 calc R . .
H47C H 1.3665 0.4018 0.4856 0.243 Uiso 1 1 calc R . .
C48 C 0.4447(3) -0.1447(3) 0.2255(4) 0.0731(14) Uani 1 1 d . . .
H48A H 0.4500 -0.2021 0.1834 0.110 Uiso 1 1 calc R . .
H48B H 0.3703 -0.1527 0.2060 0.110 Uiso 1 1 calc R . .
H48C H 0.4558 -0.1515 0.2792 0.110 Uiso 1 1 calc R . .
C49 C 0.5335(2) -0.0345(2) 0.2373(2) 0.0469(7) Uani 1 1 d . . .
C50 C 0.5570(2) 0.0686(2) 0.2896(2) 0.0394(6) Uani 1 1 d . A .
H50 H 0.5178 0.0860 0.3260 0.047 Uiso 1 1 calc R . .
C51 C 0.6502(2) 0.1417(2) 0.27781(18) 0.0348(5) Uani 1 1 d . . .
C52 C 0.6934(5) 0.2585(5) 0.3041(5) 0.0388(14) Uani 0.577(4) 1 d P A -1
C53 C 0.6966(6) 0.3205(5) 0.3816(5) 0.0510(15) Uani 0.577(4) 1 d P A -1
H53 H 0.6727 0.2897 0.4197 0.061 Uiso 0.577(4) 1 calc PR A -1
C54 C 0.7393(3) 0.4378(3) 0.4018(3) 0.0583(10) Uani 0.577(4) 1 d P A -1
H54 H 0.7368 0.4804 0.4533 0.070 Uiso 0.577(4) 1 calc PR A -1
C55 C 0.7777(5) 0.4859(4) 0.3590(4) 0.0480(13) Uani 0.577(4) 1 d P A -1
C56 C 0.7753(5) 0.4232(4) 0.2814(4) 0.0470(13) Uani 0.577(4) 1 d P A -1
H56 H 0.8031 0.4578 0.2462 0.056 Uiso 0.577(4) 1 calc PR A -1
C57 C 0.7334(5) 0.3115(4) 0.2538(3) 0.0427(12) Uani 0.577(4) 1 d P A -1
H57 H 0.7320 0.2706 0.2000 0.051 Uiso 0.577(4) 1 calc PR A -1
C58 C 0.8183(7) 0.6081(5) 0.3893(5) 0.069(2) Uani 0.577(4) 1 d P A -1
H58 H 0.7767 0.6277 0.4268 0.083 Uiso 0.577(4) 1 calc PR A -1
C59 C 0.9354(7) 0.6742(5) 0.4340(8) 0.179(5) Uani 0.577(4) 1 d P A -1
H59A H 0.9537 0.6585 0.4826 0.268 Uiso 0.577(4) 1 calc PR A -1
H59B H 0.9568 0.7518 0.4535 0.268 Uiso 0.577(4) 1 calc PR A -1
H59C H 0.9767 0.6581 0.3966 0.268 Uiso 0.577(4) 1 calc PR A -1
C60 C 0.808(3) 0.6436(12) 0.3267(8) 0.251(17) Uani 0.577(4) 1 d P A -1
H60A H 0.7290 0.6044 0.2912 0.377 Uiso 0.577(4) 1 calc PR A -1
H60B H 0.8531 0.6293 0.2921 0.377 Uiso 0.577(4) 1 calc PR A -1
H60C H 0.8352 0.7225 0.3522 0.377 Uiso 0.577(4) 1 calc PR A -1
C52' C 0.7243(6) 0.2642(6) 0.3328(4) 0.0247(12) Uani 0.423(4) 1 d P A -2
C53' C 0.8384(5) 0.3131(5) 0.3760(4) 0.0294(11) Uani 0.423(4) 1 d P A -2
H53' H 0.8726 0.2688 0.3717 0.035 Uiso 0.423(4) 1 calc PR A -2
C54' C 0.9033(5) 0.4249(5) 0.4254(4) 0.0333(13) Uani 0.423(4) 1 d P A -2
H54' H 0.9816 0.4563 0.4529 0.040 Uiso 0.423(4) 1 calc PR A -2
C55' C 0.8556(6) 0.4915(5) 0.4352(5) 0.0383(15) Uani 0.423(4) 1 d P A -2
C56' C 0.7393(3) 0.4378(3) 0.4018(3) 0.0583(10) Uani 0.423(4) 1 d P A -2
H56' H 0.7022 0.4773 0.4202 0.070 Uiso 0.423(4) 1 calc PR A -2
C57' C 0.6741(6) 0.3297(6) 0.3429(6) 0.0349(14) Uani 0.423(4) 1 d P A -2
H57' H 0.5981 0.3010 0.3106 0.042 Uiso 0.423(4) 1 calc PR A -2
C58' C 0.9259(7) 0.6151(6) 0.4916(6) 0.055(2) Uani 0.423(4) 1 d P A -2
H58' H 0.8865 0.6361 0.5304 0.066 Uiso 0.423(4) 1 calc PR A -2
C59' C 1.0442(6) 0.6555(6) 0.5418(5) 0.0480(18) Uani 0.423(4) 1 d P A -2
H59D H 1.0818 0.7348 0.5755 0.072 Uiso 0.423(4) 1 calc PR A -2
H59E H 1.0845 0.6396 0.5035 0.072 Uiso 0.423(4) 1 calc PR A -2
H59F H 1.0438 0.6186 0.5794 0.072 Uiso 0.423(4) 1 calc PR A -2
C60' C 0.9354(7) 0.6742(5) 0.4340(8) 0.179(5) Uani 0.423(4) 1 d P A -2
H60D H 0.8599 0.6499 0.3982 0.268 Uiso 0.423(4) 1 calc PR A -2
H60E H 0.9783 0.6574 0.3984 0.268 Uiso 0.423(4) 1 calc PR A -2
H60F H 0.9741 0.7535 0.4682 0.268 Uiso 0.423(4) 1 calc PR A -2
O1S O 0.6771(8) -0.4040(7) 1.2849(6) 0.084(3) Uani 0.423(4) 1 d P A -2
H1S H 0.6671 -0.3498 1.2962 0.127 Uiso 0.423(4) 1 calc PR A -2
C1S C 0.5747(10) -0.5002(9) 1.2335(8) 0.071(3) Uani 0.423(4) 1 d P A -2
H1S1 H 0.5858 -0.5636 1.2221 0.106 Uiso 0.423(4) 1 calc PR A -2
H1S2 H 0.5479 -0.4970 1.1801 0.106 Uiso 0.423(4) 1 calc PR A -2
H1S3 H 0.5189 -0.5073 1.2623 0.106 Uiso 0.423(4) 1 calc PR A -2
O2S O 0.8140(16) 0.5482(18) 0.1906(12) 0.162(7) Uani 0.423(4) 1 d P A -2
H2S H 0.7686 0.5577 0.2137 0.243 Uiso 0.423(4) 1 calc PR A -2
C2S C 0.8463(13) 0.4729(16) 0.2176(10) 0.110(6) Uani 0.423(4) 1 d P A -2
H2S1 H 0.9158 0.5175 0.2664 0.165 Uiso 0.423(4) 1 calc PR A -2
H2S2 H 0.8581 0.4272 0.1708 0.165 Uiso 0.423(4) 1 calc PR A -2
H2S3 H 0.7856 0.4259 0.2328 0.165 Uiso 0.423(4) 1 calc PR A -2
O3S O 1.1966(12) 0.4586(11) -0.0308(9) 0.069(4) Uani 0.242(8) 1 d P . .
H3S H 1.1939 0.4524 -0.0801 0.104 Uiso 0.242(8) 1 calc PR . .
C3S C 0.6966(16) 0.4556(13) -0.0264(12) 0.060(4) Uani 0.242(8) 1 d P . .
H3S1 H 0.6381 0.4626 -0.0048 0.091 Uiso 0.242(8) 1 calc PR . .
H3S2 H 0.6905 0.3850 -0.0330 0.091 Uiso 0.242(8) 1 calc PR . .
H3S3 H 0.6868 0.4597 -0.0812 0.091 Uiso 0.242(8) 1 calc PR . .

loop_
_atom_site_aniso_label
_atom_site_aniso_U_11
_atom_site_aniso_U_22
_atom_site_aniso_U_33
_atom_site_aniso_U_23
_atom_site_aniso_U_13
_atom_site_aniso_U_12
Zn1 0.02704(16) 0.03015(16) 0.03547(17) -0.00146(12) -0.00415(11) 0.00995(12)
O1 0.0261(10) 0.0360(11) 0.0658(15) -0.0167(10) 0.0093(10) 0.0017(8)
O2 0.0333(9) 0.0308(9) 0.0344(9) -0.0045(7) -0.0045(7) 0.0138(8)
C1 0.0286(12) 0.0322(13) 0.0481(16) -0.0082(11) 0.0034(11) 0.0105(11)
C2 0.0314(12) 0.0319(12) 0.0316(12) -0.0010(10) -0.0020(9) 0.0166(10)
C3 0.0348(13) 0.0376(13) 0.0304(12) 0.0003(10) -0.0013(10) 0.0206(11)
C4 0.0312(12) 0.0357(13) 0.0364(13) 0.0051(10) 0.0064(10) 0.0173(11)
C5 0.0294(12) 0.0295(12) 0.0487(16) -0.0041(11) 0.0075(11) 0.0096(10)
C6 0.0300(13) 0.0334(14) 0.0577(19) -0.0122(13) 0.0115(13) 0.0077(11)
C7 0.0278(12) 0.0319(13) 0.0593(19) -0.0049(12) 0.0130(12) 0.0088(11)
C8 0.0353(18) 0.071(3) 0.122(4) -0.056(3) 0.039(2) -0.0143(18)
C9 0.0331(17) 0.059(2) 0.108(4) -0.043(2) 0.032(2) -0.0077(16)
C10 0.0249(11) 0.0269(11) 0.0565(17) 0.0028(11) 0.0096(11) 0.0097(10)
S1 0.0364(3) 0.0271(3) 0.0424(4) 0.0105(3) 0.0139(3) 0.0105(3)
C11 0.0291(12) 0.0270(12) 0.0546(17) 0.0132(11) 0.0094(11) 0.0092(10)
N1 0.0502(18) 0.0469(17) 0.066(2) 0.0134(15) 0.0266(15) -0.0023(14)
O3 0.076(2) 0.081(2) 0.085(2) 0.0197(19) 0.050(2) 0.0035(18)
C12 0.044(2) 0.076(3) 0.096(4) 0.021(3) 0.030(2) -0.014(2)
C13 0.0466(19) 0.0394(16) 0.058(2) 0.0205(15) 0.0023(15) -0.0082(14)
N2 0.0299(11) 0.0319(12) 0.0584(16) 0.0126(11) 0.0065(11) 0.0080(10)
O4 0.0418(13) 0.0502(14) 0.0658(17) 0.0019(12) 0.0151(12) 0.0112(11)
C14 0.035(2) 0.116(6) 0.216(9) 0.004(6) 0.034(4) 0.020(3)
C15 0.094(4) 0.103(5) 0.093(4) 0.044(4) 0.033(3) -0.022(4)
C16 0.043(2) 0.065(3) 0.080(3) 0.024(2) -0.0034(19) -0.0101(19)
C17 0.198(8) 0.038(2) 0.068(3) 0.022(2) -0.006(4) 0.021(3)
C18 0.0395(15) 0.0536(18) 0.0333(13) -0.0078(12) -0.0016(11) 0.0264(14)
C19 0.056(2) 0.0510(19) 0.059(2) -0.0112(16) -0.0014(16) 0.0352(17)
C20 0.0501(19) 0.082(3) 0.0311(14) -0.0017(15) 0.0009(13) 0.034(2)
C21 0.0480(19) 0.079(3) 0.0454(18) -0.0051(17) 0.0106(15) 0.035(2)
B1 0.0286(14) 0.0286(14) 0.061(2) -0.0035(14) -0.0031(14) 0.0083(12)
N3 0.0337(12) 0.0374(12) 0.0388(12) -0.0047(10) -0.0074(9) 0.0173(10)
N4 0.0297(11) 0.0366(12) 0.0508(15) -0.0110(11) -0.0080(10) 0.0127(10)
N5 0.0302(11) 0.0334(11) 0.0487(14) 0.0031(10) -0.0011(10) 0.0133(10)
N6 0.0337(12) 0.0311(11) 0.0579(16) 0.0012(11) 0.0008(11) 0.0142(10)
N7 0.0285(10) 0.0266(10) 0.0421(12) 0.0069(9) 0.0048(9) 0.0102(8)
N8 0.0247(10) 0.0254(10) 0.0546(15) 0.0039(10) 0.0018(9) 0.0055(8)
C22 0.0390(19) 0.071(3) 0.075(3) -0.028(2) -0.0087(19) 0.0021(19)
C23 0.0315(15) 0.056(2) 0.055(2) -0.0240(17) -0.0155(14) 0.0190(15)
C24 0.0480(19) 0.063(2) 0.0444(18) -0.0154(17) -0.0169(15) 0.0310(18)
C25 0.0437(16) 0.0492(17) 0.0374(14) -0.0095(12) -0.0128(12) 0.0319(14)
C26 0.0579(19) 0.0482(17) 0.0343(13) -0.0026(12) -0.0083(12) 0.0395(16)
C27 0.116(4) 0.053(2) 0.0298(14) 0.0000(13) -0.0087(17) 0.060(2)
C28 0.131(4) 0.061(2) 0.0298(14) 0.0091(14) 0.0028(19) 0.069(3)
C29 0.093(3) 0.060(2) 0.0355(15) 0.0046(15) -0.0002(17) 0.056(2)
C30 0.055(2) 0.0530(19) 0.0389(15) -0.0036(14) -0.0017(14) 0.0327(17)
C31 0.0472(17) 0.0561(19) 0.0316(13) -0.0053(13) -0.0020(12) 0.0314(16)
C32 0.116(4) 0.060(2) 0.0454(19) 0.0104(18) 0.007(2) 0.052(3)
C33 0.58(3) 0.151(9) 0.221(12) 0.132(9) 0.309(18) 0.219(14)
C34 0.089(5) 0.134(7) 0.54(3) 0.231(12) -0.092(9) -0.016(5)
C35 0.061(2) 0.0347(16) 0.099(3) 0.0136(19) 0.015(2) 0.0227(17)
C36 0.0458(18) 0.0384(15) 0.063(2) 0.0100(15) 0.0078(15) 0.0210(14)
C37 0.0503(19) 0.0514(19) 0.065(2) 0.0219(17) 0.0108(16) 0.0314(17)
C38 0.0371(14) 0.0476(16) 0.0448(15) 0.0130(13) 0.0045(12) 0.0230(13)
C39 0.0368(15) 0.060(2) 0.0428(16) 0.0162(14) 0.0001(12) 0.0232(15)
C40 0.047(2) 0.078(3) 0.063(2) 0.010(2) -0.0035(17) 0.038(2)
C41 0.044(2) 0.101(4) 0.078(3) 0.010(3) -0.0062(19) 0.042(2)
C42 0.0368(19) 0.091(3) 0.072(3) 0.003(2) -0.0117(18) 0.022(2)
C43 0.0383(18) 0.074(3) 0.055(2) 0.0018(19) -0.0044(15) 0.0160(18)
C44 0.0350(15) 0.063(2) 0.0440(16) 0.0124(15) 0.0008(12) 0.0197(15)
C45 0.049(2) 0.085(4) 0.099(4) 0.023(3) -0.013(2) 0.020(2)
C46 0.079(4) 0.088(4) 0.199(8) 0.066(5) -0.084(5) -0.004(3)
C47 0.106(5) 0.089(4) 0.156(7) 0.078(5) -0.087(5) -0.038(4)
C48 0.0443(19) 0.0360(16) 0.128(4) 0.027(2) 0.038(2) 0.0131(15)
C49 0.0243(12) 0.0322(13) 0.069(2) 0.0135(14) 0.0094(12) 0.0095(10)
C50 0.0255(11) 0.0363(13) 0.0512(16) 0.0174(12) 0.0093(11) 0.0130(10)
C51 0.0258(11) 0.0308(12) 0.0388(13) 0.0101(10) 0.0047(9) 0.0118(9)
C52 0.022(2) 0.034(2) 0.041(3) 0.005(3) 0.001(2) 0.008(2)
C53 0.043(3) 0.041(3) 0.064(4) 0.015(3) 0.025(3) 0.019(3)
C54 0.0453(18) 0.0396(16) 0.070(2) 0.0003(16) 0.0175(17) 0.0202(14)
C55 0.041(3) 0.033(2) 0.055(3) 0.004(2) 0.018(2) 0.015(2)
C56 0.052(3) 0.031(2) 0.049(3) 0.011(2) 0.018(2) 0.018(2)
C57 0.049(3) 0.031(2) 0.037(2) 0.0063(18) 0.006(2) 0.019(2)
C58 0.084(5) 0.033(3) 0.079(5) 0.010(3) 0.040(4) 0.024(3)
C59 0.091(5) 0.044(3) 0.303(14) 0.048(5) -0.027(7) 0.001(3)
C60 0.60(5) 0.102(10) 0.075(7) 0.026(7) 0.068(17) 0.22(2)
C52' 0.022(3) 0.022(3) 0.024(3) 0.006(2) 0.006(2) 0.009(2)
C53' 0.026(2) 0.028(3) 0.028(2) 0.007(2) 0.008(2) 0.013(2)
C54' 0.028(3) 0.031(3) 0.032(3) 0.006(2) 0.011(2) 0.012(2)
C55' 0.034(3) 0.023(3) 0.049(4) 0.008(2) 0.017(3) 0.011(2)
C56' 0.0453(18) 0.0396(16) 0.070(2) 0.0003(16) 0.0175(17) 0.0202(14)
C57' 0.026(3) 0.034(3) 0.049(4) 0.018(3) 0.014(3) 0.017(3)
C58' 0.037(4) 0.031(3) 0.076(6) 0.003(3) 0.012(4) 0.015(3)
C59' 0.038(4) 0.029(3) 0.049(4) 0.001(3) 0.006(3) 0.007(3)
C60' 0.091(5) 0.044(3) 0.303(14) 0.048(5) -0.027(7) 0.001(3)
O1S 0.071(5) 0.064(5) 0.091(6) 0.021(4) 0.010(4) 0.025(4)
C1S 0.074(7) 0.054(5) 0.088(8) 0.031(5) 0.036(6) 0.030(5)
O2S 0.180(16) 0.25(2) 0.171(15) 0.127(15) 0.095(12) 0.160(16)
C2S 0.078(9) 0.144(15) 0.075(8) 0.023(9) 0.025(7) 0.043(10)
O3S 0.073(9) 0.056(7) 0.077(9) 0.032(6) 0.029(7) 0.026(6)
C3S 0.074(11) 0.049(8) 0.067(10) 0.024(7) 0.031(9) 0.035(8)

loop_
_atom_type_symbol
_atom_type_description
_atom_type_scat_dispersion_real
_atom_type_scat_dispersion_imag
_atom_type_scat_source
C C 0.0033 0.0016 'International Tables Vol C Tables 4.2.6.8 and 6.1.1.4'
H H 0.0000 0.0000 'International Tables Vol C Tables 4.2.6.8 and 6.1.1.4'
B B 0.0013 0.0007 'International Tables Vol C Tables 4.2.6.8 and 6.1.1.4'
N N 0.0061 0.0033 'International Tables Vol C Tables 4.2.6.8 and 6.1.1.4'
O O 0.0106 0.0060 'International Tables Vol C Tables 4.2.6.8 and 6.1.1.4'
S S 0.1246 0.1234 'International Tables Vol C Tables 4.2.6.8 and 6.1.1.4'
Zn Zn 0.2839 1.4301 'International Tables Vol C Tables 4.2.6.8 and 6.1.1.4'

loop_
_geom_angle_atom_site_label_1
_geom_angle_atom_site_label_2
_geom_angle_atom_site_label_3
_geom_angle
_geom_angle_site_symmetry_1
O1 Zn1 N3 136.78(13) .
O1 Zn1 N5 125.73(12) .
N3 Zn1 N5 97.38(11) .
O1 Zn1 O2 79.30(9) .
N3 Zn1 O2 95.55(10) .
N5 Zn1 O2 95.04(10) .
O1 Zn1 N7 95.98(9) .
N3 Zn1 N7 86.83(11) .
N5 Zn1 N7 88.97(10) .
O2 Zn1 N7 175.03(8) .
C1 O1 Zn1 115.42(19) .
C2 O2 Zn1 110.66(18) .
O1 C1 C6 122.5(3) .
O1 C1 C2 117.7(2) .
C6 C1 C2 119.8(3) .
O2 C2 C3 124.3(2) .
O2 C2 C1 116.3(3) .
C3 C2 C1 119.4(2) .
C4 C3 C2 117.4(2) .
C4 C3 C18 122.6(3) .
C2 C3 C18 120.0(2) .
C3 C4 C5 123.5(3) .
C3 C4 H4 118.3 .
C5 C4 H4 118.3 .
C6 C5 C4 119.7(3) .
C6 C5 C7 120.0(3) .
C4 C5 C7 120.3(3) .
C5 C6 C1 120.0(3) .
C5 C6 H6 120.0 .
C1 C6 H6 120.0 .
C8 C7 C5 127.3(3) .
C8 C7 S1 109.9(2) .
C5 C7 S1 122.7(2) .
C7 C8 C9 114.3(4) .
C7 C8 H8 122.8 .
C9 C8 H8 122.8 .
C10 C9 C8 112.5(4) .
C10 C9 H9 123.8 .
C8 C9 H9 123.8 .
C9 C10 C11 126.8(3) .
C9 C10 S1 110.7(2) .
C11 C10 S1 122.5(2) .
C7 S1 C10 92.52(15) .
N1 C11 N2 109.3(3) .
N1 C11 C10 124.6(3) .
N2 C11 C10 126.1(3) .
O3 N1 C11 124.5(3) .
O3 N1 C12 123.5(4) .
C11 N1 C12 111.8(3) .
N1 C12 C14 106.0(5) .
N1 C12 C13 101.3(3) .
C14 C12 C13 111.1(6) .
N1 C12 C15 106.9(5) .
C14 C12 C15 116.5(6) .
C13 C12 C15 113.5(6) .
N2 C13 C16 110.9(3) .
N2 C13 C17 105.0(4) .
C16 C13 C17 107.5(4) .
N2 C13 C12 100.6(3) .
C16 C13 C12 117.5(5) .
C17 C13 C12 114.5(5) .
O4 N2 C11 126.7(3) .
O4 N2 C13 121.9(3) .
C11 N2 C13 110.7(3) .
C12 C14 H14A 109.5 .
C12 C14 H14B 109.5 .
H14A C14 H14B 109.5 .
C12 C14 H14C 109.5 .
H14A C14 H14C 109.5 .
H14B C14 H14C 109.5 .
C12 C15 H15A 109.5 .
C12 C15 H15B 109.5 .
H15A C15 H15B 109.5 .
C12 C15 H15C 109.5 .
H15A C15 H15C 109.5 .
H15B C15 H15C 109.5 .
C13 C16 H16A 109.5 .
C13 C16 H16B 109.5 .
H16A C16 H16B 109.5 .
C13 C16 H16C 109.5 .
H16A C16 H16C 109.5 .
H16B C16 H16C 109.5 .
C13 C17 H17A 109.5 .
C13 C17 H17B 109.5 .
H17A C17 H17B 109.5 .
C13 C17 H17C 109.5 .
H17A C17 H17C 109.5 .
H17B C17 H17C 109.5 .
C21 C18 C3 112.1(3) .
C21 C18 C19 108.1(3) .
C3 C18 C19 109.9(3) .
C21 C18 C20 107.9(3) .
C3 C18 C20 108.6(3) .
C19 C18 C20 110.2(3) .
C18 C19 H19A 109.5 .
C18 C19 H19B 109.5 .
H19A C19 H19B 109.5 .
C18 C19 H19C 109.5 .
H19A C19 H19C 109.5 .
H19B C19 H19C 109.5 .
C18 C20 H20A 109.5 .
C18 C20 H20B 109.5 .
H20A C20 H20B 109.5 .
C18 C20 H20C 109.5 .
H20A C20 H20C 109.5 .
H20B C20 H20C 109.5 .
C18 C21 H21A 109.5 .
C18 C21 H21B 109.5 .
H21A C21 H21B 109.5 .
C18 C21 H21C 109.5 .
H21A C21 H21C 109.5 .
H21B C21 H21C 109.5 .
N4 B1 N6 110.7(3) .
N4 B1 N8 108.9(3) .
N6 B1 N8 108.5(3) .
N4 B1 H1 109.6 .
N6 B1 H1 109.6 .
N8 B1 H1 109.6 .
C25 N3 N4 107.7(3) .
C25 N3 Zn1 138.3(3) .
N4 N3 Zn1 113.9(2) .
C23 N4 N3 108.9(4) .
C23 N4 B1 130.1(4) .
N3 N4 B1 121.0(2) .
C38 N5 N6 107.1(3) .
C38 N5 Zn1 137.5(2) .
N6 N5 Zn1 113.9(2) .
C36 N6 N5 109.9(3) .
C36 N6 B1 130.7(3) .
N5 N6 B1 119.4(3) .
C51 N7 N8 106.5(2) .
C51 N7 Zn1 142.19(19) .
N8 N7 Zn1 110.79(18) .
C49 N8 N7 110.0(2) .
C49 N8 B1 129.3(3) .
N7 N8 B1 120.6(3) .
C23 C22 H22A 109.5 .
C23 C22 H22B 109.5 .
H22A C22 H22B 109.5 .
C23 C22 H22C 109.5 .
H22A C22 H22C 109.5 .
H22B C22 H22C 109.5 .
N4 C23 C24 108.5(3) .
N4 C23 C22 122.1(5) .
C24 C23 C22 129.4(4) .
C23 C24 C25 105.5(3) .
C23 C24 H24 127.2 .
C25 C24 H24 127.2 .
N3 C25 C24 109.4(4) .
N3 C25 C26 123.6(3) .
C24 C25 C26 127.1(4) .
C27 C26 C31 116.8(4) .
C27 C26 C25 120.8(3) .
C31 C26 C25 122.4(3) .
C28 C27 C26 122.3(3) .
C28 C27 H27 118.8 .
C26 C27 H27 118.8 .
C27 C28 C29 121.0(4) .
C27 C28 H28 119.5 .
C29 C28 H28 119.5 .
C28 C29 C30 117.2(4) .
C28 C29 C32 121.6(4) .
C30 C29 C32 121.2(3) .
C31 C30 C29 121.9(3) .
C31 C30 H30 119.1 .
C29 C30 H30 119.1 .
C30 C31 C26 120.8(3) .
C30 C31 H31 119.6 .
C26 C31 H31 119.6 .
C34 C32 C33 111.1(10) .
C34 C32 C29 110.5(6) .
C33 C32 C29 115.1(5) .
C34 C32 H32 106.5 .
C33 C32 H32 106.5 .
C29 C32 H32 106.5 .
C32 C33 H33A 109.5 .
C32 C33 H33B 109.5 .
H33A C33 H33B 109.5 .
C32 C33 H33C 109.5 .
H33A C33 H33C 109.5 .
H33B C33 H33C 109.5 .
C32 C34 H34A 109.5 .
C32 C34 H34B 109.5 .
H34A C34 H34B 109.5 .
C32 C34 H34C 109.5 .
H34A C34 H34C 109.5 .
H34B C34 H34C 109.5 .
C36 C35 H35A 109.5 .
C36 C35 H35B 109.5 .
H35A C35 H35B 109.5 .
C36 C35 H35C 109.5 .
H35A C35 H35C 109.5 .
H35B C35 H35C 109.5 .
N6 C36 C37 107.5(3) .
N6 C36 C35 122.8(3) .
C37 C36 C35 129.6(4) .
C36 C37 C38 106.2(3) .
C36 C37 H37 126.9 .
C38 C37 H37 126.9 .
N5 C38 C37 109.4(3) .
N5 C38 C39 121.9(3) .
C37 C38 C39 128.6(3) .
C44 C39 C40 119.1(3) .
C44 C39 C38 121.6(3) .
C40 C39 C38 119.3(4) .
C41 C40 C39 120.0(4) .
C41 C40 H40 120.0 .
C39 C40 H40 120.0 .
C42 C41 C40 121.6(4) .
C42 C41 H41 119.2 .
C40 C41 H41 119.2 .
C41 C42 C43 119.2(4) .
C41 C42 C45 119.1(5) .
C43 C42 C45 121.7(5) .
C44 C43 C42 119.3(4) .
C44 C43 H43 120.3 .
C42 C43 H43 120.3 .
C43 C44 C39 120.6(4) .
C43 C44 H44 119.7 .
C39 C44 H44 119.7 .
C47 C45 C46 115.7(6) .
C47 C45 C42 117.8(6) .
C46 C45 C42 106.6(5) .
C47 C45 H45 105.2 .
C46 C45 H45 105.2 .
C42 C45 H45 105.2 .
C45 C46 H46A 109.5 .
C45 C46 H46B 109.5 .
H46A C46 H46B 109.5 .
C45 C46 H46C 109.5 .
H46A C46 H46C 109.5 .
H46B C46 H46C 109.5 .
C45 C47 H47A 109.5 .
C45 C47 H47B 109.5 .
H47A C47 H47B 109.5 .
C45 C47 H47C 109.5 .
H47A C47 H47C 109.5 .
H47B C47 H47C 109.5 .
C49 C48 H48A 109.5 .
C49 C48 H48B 109.5 .
H48A C48 H48B 109.5 .
C49 C48 H48C 109.5 .
H48A C48 H48C 109.5 .
H48B C48 H48C 109.5 .
N8 C49 C50 108.4(3) .
N8 C49 C48 122.1(3) .
C50 C49 C48 129.5(3) .
C49 C50 C51 105.4(3) .
C49 C50 H50 127.3 .
C51 C50 H50 127.3 .
N7 C51 C50 109.7(2) .
N7 C51 C52 121.7(4) .
C50 C51 C52 127.0(4) .
N7 C51 C52' 122.4(3) .
C50 C51 C52' 126.6(4) .
C52 C51 C52' 21.8(3) .
C53 C52 C57 117.9(6) .
C53 C52 C51 119.8(7) .
C57 C52 C51 122.3(5) .
C52 C53 C54 115.8(7) .
C52 C53 H53 122.1 .
C54 C53 H53 122.1 .
C55 C54 C53 126.7(5) .
C55 C54 H54 116.6 .
C53 C54 H54 116.6 .
C54 C55 C56 117.1(5) .
C54 C55 C58 120.0(5) .
C56 C55 C58 122.8(6) .
C57 C56 C55 121.6(6) .
C57 C56 H56 119.2 .
C55 C56 H56 119.2 .
C56 C57 C52 120.7(5) .
C56 C57 H57 119.6 .
C52 C57 H57 119.6 .
C60 C58 C59 101.2(15) .
C60 C58 C55 115.4(8) .
C59 C58 C55 112.6(7) .
C60 C58 H58 109.1 .
C59 C58 H58 109.1 .
C55 C58 H58 109.1 .
C58 C59 H59A 109.5 .
C58 C59 H59B 109.5 .
H59A C59 H59B 109.5 .
C58 C59 H59C 109.5 .
H59A C59 H59C 109.5 .
H59B C59 H59C 109.5 .
C58 C60 H60A 109.5 .
C58 C60 H60B 109.5 .
H60A C60 H60B 109.5 .
C58 C60 H60C 109.5 .
H60A C60 H60C 109.5 .
H60B C60 H60C 109.5 .
C53' C52' C57' 118.6(6) .
C53' C52' C51 122.9(6) .
C57' C52' C51 118.4(6) .
C54' C53' C52' 121.4(6) .
C54' C53' H53' 119.3 .
C52' C53' H53' 119.3 .
C53' C54' C55' 120.9(6) .
C53' C54' H54' 119.5 .
C55' C54' H54' 119.5 .
C54' C55' C58' 121.5(6) .
C52' C57' H57' 121.2 .
C59' C58' C55' 115.6(6) .
C59' C58' H58' 109.4 .
C55' C58' H58' 109.4 .
C58' C59' H59D 109.5 .
C58' C59' H59E 109.5 .
H59D C59' H59E 109.5 .
C58' C59' H59F 109.5 .
H59D C59' H59F 109.5 .
H59E C59' H59F 109.5 .
C1S O1S H1S 109.5 .
O1S C1S H1S1 109.5 .
O1S C1S H1S2 109.5 .
H1S1 C1S H1S2 109.5 .
O1S C1S H1S3 109.5 .
H1S1 C1S H1S3 109.5 .
H1S2 C1S H1S3 109.5 .
C2S O2S H2S 109.5 .
O2S C2S H2S1 109.5 .
O2S C2S H2S2 109.5 .
H2S1 C2S H2S2 109.5 .
O2S C2S H2S3 109.5 .
H2S1 C2S H2S3 109.5 .
H2S2 C2S H2S3 109.5 .
C3S O3S H3S 109.5 2_765
O3S C3S H3S1 109.5 2_765
O3S C3S H3S2 109.5 2_765
H3S1 C3S H3S2 109.5 .
O3S C3S H3S3 109.5 2_765
H3S1 C3S H3S3 109.5 .
H3S2 C3S H3S3 109.5 .

loop_
_geom_bond_atom_site_label_1
_geom_bond_atom_site_label_2
_geom_bond_distance
_geom_bond_site_symmetry_2
Zn1 O1 1.956(2) .
Zn1 N3 2.032(2) .
Zn1 N5 2.048(3) .
Zn1 O2 2.157(2) .
Zn1 N7 2.177(3) .
O1 C1 1.290(4) .
O2 C2 1.260(3) .
C1 C6 1.399(4) .
C1 C2 1.470(4) .
C2 C3 1.442(4) .
C3 C4 1.366(4) .
C3 C18 1.529(4) .
C4 C5 1.435(4) .
C4 H4 0.9500 .
C5 C6 1.385(4) .
C5 C7 1.454(4) .
C6 H6 0.9500 .
C7 C8 1.370(5) .
C7 S1 1.709(3) .
C8 C9 1.402(5) .
C8 H8 0.9500 .
C9 C10 1.357(5) .
C9 H9 0.9500 .
C10 C11 1.425(4) .
C10 S1 1.730(3) .
C11 N1 1.314(5) .
C11 N2 1.363(4) .
N1 O3 1.295(5) .
N1 C12 1.497(5) .
C12 C14 1.522(11) .
C12 C13 1.536(8) .
C12 C15 1.571(8) .
C13 N2 1.487(4) .
C13 C16 1.506(6) .
C13 C17 1.513(8) .
N2 O4 1.287(4) .
C14 H14A 0.9800 .
C14 H14B 0.9800 .
C14 H14C 0.9800 .
C15 H15A 0.9800 .
C15 H15B 0.9800 .
C15 H15C 0.9800 .
C16 H16A 0.9800 .
C16 H16B 0.9800 .
C16 H16C 0.9800 .
C17 H17A 0.9800 .
C17 H17B 0.9800 .
C17 H17C 0.9800 .
C18 C21 1.528(6) .
C18 C19 1.542(6) .
C18 C20 1.543(5) .
C19 H19A 0.9800 .
C19 H19B 0.9800 .
C19 H19C 0.9800 .
C20 H20A 0.9800 .
C20 H20B 0.9800 .
C20 H20C 0.9800 .
C21 H21A 0.9800 .
C21 H21B 0.9800 .
C21 H21C 0.9800 .
B1 N4 1.539(6) .
B1 N6 1.545(5) .
B1 N8 1.553(4) .
B1 H1 1.0000 .
N3 C25 1.340(5) .
N3 N4 1.362(4) .
N4 C23 1.359(4) .
N5 C38 1.333(4) .
N5 N6 1.370(4) .
N6 C36 1.358(5) .
N7 C51 1.342(4) .
N7 N8 1.369(3) .
N8 C49 1.332(4) .
C22 C23 1.508(6) .
C22 H22A 0.9800 .
C22 H22B 0.9800 .
C22 H22C 0.9800 .
C23 C24 1.373(7) .
C24 C25 1.402(5) .
C24 H24 0.9500 .
C25 C26 1.467(6) .
C26 C27 1.397(5) .
C26 C31 1.398(4) .
C27 C28 1.374(7) .
C27 H27 0.9500 .
C28 C29 1.384(5) .
C28 H28 0.9500 .
C29 C30 1.401(6) .
C29 C32 1.531(7) .
C30 C31 1.377(6) .
C30 H30 0.9500 .
C31 H31 0.9500 .
C32 C34 1.457(9) .
C32 C33 1.471(12) .
C32 H32 1.0000 .
C33 H33A 0.9800 .
C33 H33B 0.9800 .
C33 H33C 0.9800 .
C34 H34A 0.9800 .
C34 H34B 0.9800 .
C34 H34C 0.9800 .
C35 C36 1.489(5) .
C35 H35A 0.9800 .
C35 H35B 0.9800 .
C35 H35C 0.9800 .
C36 C37 1.373(5) .
C37 C38 1.407(5) .
C37 H37 0.9500 .
C38 C39 1.463(5) .
C39 C44 1.387(5) .
C39 C40 1.394(5) .
C40 C41 1.371(6) .
C40 H40 0.9500 .
C41 C42 1.364(8) .
C41 H41 0.9500 .
C42 C43 1.412(7) .
C42 C45 1.509(6) .
C43 C44 1.384(5) .
C43 H43 0.9500 .
C44 H44 0.9500 .
C45 C47 1.397(11) .
C45 C46 1.503(11) .
C45 H45 1.0000 .
C46 H46A 0.9800 .
C46 H46B 0.9800 .
C46 H46C 0.9800 .
C47 H47A 0.9800 .
C47 H47B 0.9800 .
C47 H47C 0.9800 .
C48 C49 1.496(5) .
C48 H48A 0.9800 .
C48 H48B 0.9800 .
C48 H48C 0.9800 .
C49 C50 1.381(4) .
C50 C51 1.391(4) .
C50 H50 0.9500 .
C51 C52 1.452(7) .
C51 C52' 1.523(7) .
C52 C53 1.375(10) .
C52 C57 1.389(10) .
C53 C54 1.476(8) .
C53 H53 0.9500 .
C54 C55 1.225(8) .
C54 H54 0.9500 .
C55 C56 1.386(8) .
C55 C58 1.525(8) .
C56 C57 1.383(7) .
C56 H56 0.9500 .
C57 H57 0.9500 .
C58 C60 1.374(16) .
C58 C59 1.416(11) .
C58 H58 1.0000 .
C59 H59A 0.9800 .
C59 H59B 0.9800 .
C59 H59C 0.9800 .
C60 H60A 0.9800 .
C60 H60B 0.9800 .
C60 H60C 0.9800 .
C52' C53' 1.389(9) .
C52' C57' 1.399(10) .
C53' C54' 1.385(8) .
C53' H53' 0.9500 .
C54' C55' 1.386(9) .
C54' H54' 0.9500 .
C55' C58' 1.536(10) .
C57' H57' 0.9500 .
C58' C59' 1.492(12) .
C58' H58' 1.0000 .
C59' H59D 0.9800 .
C59' H59E 0.9800 .
C59' H59F 0.9800 .
O1S C1S 1.402(14) .
O1S H1S 0.8400 .
C1S H1S1 0.9800 .
C1S H1S2 0.9800 .
C1S H1S3 0.9800 .
O2S C2S 1.53(2) .
O2S H2S 0.8400 .
C2S H2S1 0.9800 .
C2S H2S2 0.9800 .
C2S H2S3 0.9800 .
O3S C3S 1.41(2) 2_765
O3S H3S 0.8400 .
C3S O3S 1.41(2) 2_765
C3S H3S1 0.9800 .
C3S H3S2 0.9800 .
C3S H3S3 0.9800 .

loop_
_geom_torsion_atom_site_label_1
_geom_torsion_atom_site_label_2
_geom_torsion_atom_site_label_3
_geom_torsion_atom_site_label_4
_geom_torsion
N3 Zn1 O1 C1 -93.6(3)
N5 Zn1 O1 C1 81.6(3)
O2 Zn1 O1 C1 -6.9(3)
N7 Zn1 O1 C1 174.6(3)
O1 Zn1 O2 C2 6.0(2)
N3 Zn1 O2 C2 142.6(2)
N5 Zn1 O2 C2 -119.5(2)
N7 Zn1 O2 C2 24.2(11)
Zn1 O1 C1 C6 -169.7(3)
Zn1 O1 C1 C2 7.1(5)
Zn1 O2 C2 C3 176.0(2)
Zn1 O2 C2 C1 -4.1(3)
O1 C1 C2 O2 -1.6(5)
C6 C1 C2 O2 175.3(3)
O1 C1 C2 C3 178.3(3)
C6 C1 C2 C3 -4.8(5)
O2 C2 C3 C4 -175.3(3)
C1 C2 C3 C4 4.8(4)
O2 C2 C3 C18 4.2(5)
C1 C2 C3 C18 -175.7(3)
C2 C3 C4 C5 -1.0(5)
C18 C3 C4 C5 179.5(3)
C3 C4 C5 C6 -3.0(5)
C3 C4 C5 C7 174.4(3)
C4 C5 C6 C1 3.0(6)
C7 C5 C6 C1 -174.4(4)
O1 C1 C6 C5 177.6(4)
C2 C1 C6 C5 0.8(6)
C6 C5 C7 C8 12.6(7)
C4 C5 C7 C8 -164.7(6)
C6 C5 C7 S1 -171.3(3)
C4 C5 C7 S1 11.4(5)
C5 C7 C8 C9 177.9(5)
S1 C7 C8 C9 1.4(8)
C7 C8 C9 C10 0.8(10)
C8 C9 C10 C11 179.0(5)
C8 C9 C10 S1 -2.6(7)
C8 C7 S1 C10 -2.4(5)
C5 C7 S1 C10 -179.1(3)
C9 C10 S1 C7 2.9(4)
C11 C10 S1 C7 -178.6(3)
C9 C10 C11 N1 -179.8(5)
S1 C10 C11 N1 1.9(5)
C9 C10 C11 N2 -0.5(7)
S1 C10 C11 N2 -178.9(3)
N2 C11 N1 O3 -179.0(5)
C10 C11 N1 O3 0.4(7)
N2 C11 N1 C12 5.2(5)
C10 C11 N1 C12 -175.5(4)
O3 N1 C12 C14 -79.0(7)
C11 N1 C12 C14 97.0(6)
O3 N1 C12 C13 165.0(5)
C11 N1 C12 C13 -19.1(6)
O3 N1 C12 C15 45.9(8)
C11 N1 C12 C15 -138.1(5)
N1 C12 C13 N2 23.5(5)
C14 C12 C13 N2 -88.8(4)
C15 C12 C13 N2 137.6(4)
N1 C12 C13 C16 143.9(4)
C14 C12 C13 C16 31.7(6)
C15 C12 C13 C16 -101.9(6)
N1 C12 C13 C17 -88.5(5)
C14 C12 C13 C17 159.3(5)
C15 C12 C13 C17 25.7(6)
N1 C11 N2 O4 -176.6(4)
C10 C11 N2 O4 4.1(6)
N1 C11 N2 C13 12.2(4)
C10 C11 N2 C13 -167.1(3)
C16 C13 N2 O4 40.2(6)
C17 C13 N2 O4 -75.6(5)
C12 C13 N2 O4 165.3(4)
C16 C13 N2 C11 -148.1(4)
C17 C13 N2 C11 96.1(4)
C12 C13 N2 C11 -23.0(5)
C4 C3 C18 C21 -2.5(5)
C2 C3 C18 C21 178.0(3)
C4 C3 C18 C19 117.8(3)
C2 C3 C18 C19 -61.7(4)
C4 C3 C18 C20 -121.6(4)
C2 C3 C18 C20 58.9(4)
O1 Zn1 N3 C25 36.7(4)
N5 Zn1 N3 C25 -139.4(3)
O2 Zn1 N3 C25 -43.6(3)
N7 Zn1 N3 C25 132.0(3)
O1 Zn1 N3 N4 -146.91(19)
N5 Zn1 N3 N4 37.0(2)
O2 Zn1 N3 N4 132.8(2)
N7 Zn1 N3 N4 -51.5(2)
C25 N3 N4 C23 0.1(3)
Zn1 N3 N4 C23 -177.4(2)
C25 N3 N4 B1 -178.9(3)
Zn1 N3 N4 B1 3.6(3)
N6 B1 N4 C23 121.3(3)
N8 B1 N4 C23 -119.4(3)
N6 B1 N4 N3 -59.9(4)
N8 B1 N4 N3 59.4(4)
O1 Zn1 N5 C38 -45.1(4)
N3 Zn1 N5 C38 131.6(3)
O2 Zn1 N5 C38 35.3(4)
N7 Zn1 N5 C38 -141.8(3)
O1 Zn1 N5 N6 151.7(2)
N3 Zn1 N5 N6 -31.6(2)
O2 Zn1 N5 N6 -127.9(2)
N7 Zn1 N5 N6 55.1(2)
C38 N5 N6 C36 0.0(4)
Zn1 N5 N6 C36 168.2(3)
C38 N5 N6 B1 177.9(3)
Zn1 N5 N6 B1 -14.0(4)
N4 B1 N6 C36 -116.5(4)
N8 B1 N6 C36 124.0(4)
N4 B1 N6 N5 66.2(4)
N8 B1 N6 N5 -53.3(5)
O1 Zn1 N7 C51 2.0(4)
N3 Zn1 N7 C51 -134.7(3)
N5 Zn1 N7 C51 127.8(3)
O2 Zn1 N7 C51 -16.0(12)
O1 Zn1 N7 N8 -167.9(2)
N3 Zn1 N7 N8 55.3(2)
N5 Zn1 N7 N8 -42.1(2)
O2 Zn1 N7 N8 174.0(9)
C51 N7 N8 C49 -0.4(3)
Zn1 N7 N8 C49 173.1(2)
C51 N7 N8 B1 176.1(3)
Zn1 N7 N8 B1 -10.3(3)
N4 B1 N8 C49 123.3(4)
N6 B1 N8 C49 -116.1(4)
N4 B1 N8 N7 -52.5(4)
N6 B1 N8 N7 68.1(4)
N3 N4 C23 C24 -0.1(4)
B1 N4 C23 C24 178.8(3)
N3 N4 C23 C22 178.7(4)
B1 N4 C23 C22 -2.4(6)
N4 C23 C24 C25 0.0(4)
C22 C23 C24 C25 -178.7(4)
N4 N3 C25 C24 -0.1(4)
Zn1 N3 C25 C24 176.5(3)
N4 N3 C25 C26 180.0(3)
Zn1 N3 C25 C26 -3.4(5)
C23 C24 C25 N3 0.0(4)
C23 C24 C25 C26 179.9(3)
N3 C25 C26 C27 149.0(3)
C24 C25 C26 C27 -30.9(5)
N3 C25 C26 C31 -31.0(5)
C24 C25 C26 C31 149.2(3)
C31 C26 C27 C28 -1.2(6)
C25 C26 C27 C28 178.9(4)
C26 C27 C28 C29 -0.3(7)
C27 C28 C29 C30 1.6(6)
C27 C28 C29 C32 -177.9(4)
C28 C29 C30 C31 -1.5(6)
C32 C29 C30 C31 178.1(4)
C29 C30 C31 C26 0.0(5)
C27 C26 C31 C30 1.3(5)
C25 C26 C31 C30 -178.7(3)
C28 C29 C32 C34 85.6(9)
C30 C29 C32 C34 -94.0(9)
C28 C29 C32 C33 -41.3(10)
C30 C29 C32 C33 139.2(9)
N5 N6 C36 C37 0.0(5)
B1 N6 C36 C37 -177.5(4)
N5 N6 C36 C35 179.7(4)
B1 N6 C36 C35 2.2(7)
N6 C36 C37 C38 0.0(5)
C35 C36 C37 C38 -179.7(5)
N6 N5 C38 C37 -0.1(4)
Zn1 N5 C38 C37 -164.0(3)
N6 N5 C38 C39 -177.2(3)
Zn1 N5 C38 C39 18.9(6)
C36 C37 C38 N5 0.1(5)
C36 C37 C38 C39 177.0(4)
N5 C38 C39 C44 33.0(5)
C37 C38 C39 C44 -143.6(4)
N5 C38 C39 C40 -148.6(4)
C37 C38 C39 C40 34.9(6)
C44 C39 C40 C41 1.2(7)
C38 C39 C40 C41 -177.2(5)
C39 C40 C41 C42 -1.4(9)
C40 C41 C42 C43 -0.7(10)
C40 C41 C42 C45 178.4(6)
C41 C42 C43 C44 3.0(9)
C45 C42 C43 C44 -176.1(5)
C42 C43 C44 C39 -3.2(7)
C40 C39 C44 C43 1.1(6)
C38 C39 C44 C43 179.5(4)
C41 C42 C45 C47 -134.5(7)
C43 C42 C45 C47 44.7(9)
C41 C42 C45 C46 93.6(8)
C43 C42 C45 C46 -87.3(8)
N7 N8 C49 C50 0.6(4)
B1 N8 C49 C50 -175.6(3)
N7 N8 C49 C48 -178.0(4)
B1 N8 C49 C48 5.8(6)
N8 C49 C50 C51 -0.6(4)
C48 C49 C50 C51 177.9(4)
N8 N7 C51 C50 0.1(3)
Zn1 N7 C51 C50 -170.1(3)
N8 N7 C51 C52 -166.5(4)
Zn1 N7 C51 C52 23.3(6)
N8 N7 C51 C52' 167.7(4)
Zn1 N7 C51 C52' -2.4(6)
C49 C50 C51 N7 0.3(4)
C49 C50 C51 C52 166.0(4)
C49 C50 C51 C52' -166.7(4)
N7 C51 C52 C53 -155.1(5)
C50 C51 C52 C53 40.8(8)
C52' C51 C52 C53 -56.5(12)
N7 C51 C52 C57 24.2(8)
C50 C51 C52 C57 -139.9(5)
C52' C51 C52 C57 122.9(14)
C57 C52 C53 C54 2.1(10)
C51 C52 C53 C54 -178.6(5)
C52 C53 C54 C55 -4.5(10)
C53 C54 C55 C56 3.9(9)
C53 C54 C55 C58 179.9(7)
C54 C55 C56 C57 -1.2(9)
C58 C55 C56 C57 -177.1(7)
C55 C56 C57 C52 -0.8(10)
C53 C52 C57 C56 0.2(10)
C51 C52 C57 C56 -179.2(5)
C54 C55 C58 C60 -149.8(16)
C56 C55 C58 C60 26.0(18)
C54 C55 C58 C59 94.6(9)
C56 C55 C58 C59 -89.6(11)
N7 C51 C52' C53' -47.0(8)
C50 C51 C52' C53' 118.5(6)
C52 C51 C52' C53' -142.2(16)
N7 C51 C52' C57' 135.7(6)
C50 C51 C52' C57' -58.7(8)
C52 C51 C52' C57' 40.6(11)
C57' C52' C53' C54' -2.9(10)
C51 C52' C53' C54' 179.9(5)
C52' C53' C54' C55' 1.9(10)
C53' C54' C55' C58' 178.4(7)
C54' C55' C58' C59' -6.6(12)
